data_4128656
loop_
_publ_author_name
'Chen, Zhijie'
'Li, Penghao'
'Wang, Xingjie'
'Otake, Ken-Ichi'
'Zhang, Xuan'
'Robison, Lee'
'Atilgan, Ahmet'
'Islamoglu, Timur'
'Hall, Morgan G.'
'Peterson, Gregory W.'
'Stoddart, J. Fraser'
'Farha, Omar K.'

_publ_section_title
;
 Ligand-Directed Reticular Synthesis of Catalytically Active Missing
 Zirconium-Based Metal-Organic Frameworks.
;
_journal_issue 31
_journal_name_full 'Journal of the American Chemical Society'
_journal_page_first 12229
_journal_page_last 12235
_journal_paper_doi 10.1021/jacs.9b06179
_journal_volume 141
_journal_year 2019
_chemical_formula_sum 'C220 H112 O36 Zr6'
_chemical_formula_weight 3878.41
_space_group_crystal_system monoclinic
_space_group_IT_number 10
_space_group_name_Hall '-P 2y'
_space_group_name_H-M_alt 'P 1 2/m 1'
_atom_sites_solution_hydrogens geom
_audit_creation_method SHELXL-2018/3
_audit_update_record
;
2019-07-04 deposited with the CCDC.	2019-07-04 downloaded from the CCDC.
;
_cell_angle_alpha 90
_cell_angle_beta 119.631(15)
_cell_angle_gamma 90
_cell_formula_units_Z 1
_cell_length_a 31.678(8)
_cell_length_b 19.591(4)
_cell_length_c 31.774(10)
_cell_measurement_reflns_used 9104
_cell_measurement_temperature 275(2)
_cell_measurement_theta_max 51.53
_cell_measurement_theta_min 2.77
_cell_volume 17140(8)
_computing_cell_refinement 'Bruker SAINT'
_computing_data_collection 'Bruker APEX2'
_computing_data_reduction 'Bruker SAINT'
_computing_publication_material 'Yadokari-XG (Wakita, Nemoto et al., 2009)'
_computing_structure_refinement 'SHELXL-2018/3 (Sheldrick, 2018)'
_computing_structure_solution 'SHELXT 2018/2 (Sheldrick, 2018)'
_diffrn_ambient_temperature 275(2)
_diffrn_measured_fraction_theta_full 0.901
_diffrn_measured_fraction_theta_max 0.901
_diffrn_measurement_device_type 'Bruker Kappa APEX-II CCD area detector'
_diffrn_measurement_method '\f and \w scans'
_diffrn_radiation_monochromator 'MX optics'
_diffrn_radiation_type CuK\a
_diffrn_radiation_wavelength 1.54178
_diffrn_reflns_av_R_equivalents 0.0738
_diffrn_reflns_av_unetI/netI 0.0891
_diffrn_reflns_Laue_measured_fraction_full 0.901
_diffrn_reflns_Laue_measured_fraction_max 0.901
_diffrn_reflns_limit_h_max 24
_diffrn_reflns_limit_h_min -27
_diffrn_reflns_limit_k_max 17
_diffrn_reflns_limit_k_min -14
_diffrn_reflns_limit_l_max 27
_diffrn_reflns_limit_l_min -18
_diffrn_reflns_number 34829
_diffrn_reflns_point_group_measured_fraction_full 0.901
_diffrn_reflns_point_group_measured_fraction_max 0.901
_diffrn_reflns_theta_full 42.500
_diffrn_reflns_theta_max 42.500
_diffrn_reflns_theta_min 2.255
_diffrn_source microsource
_exptl_absorpt_coefficient_mu 0.890
_exptl_absorpt_correction_T_max 0.7513
_exptl_absorpt_correction_T_min 0.5931
_exptl_absorpt_correction_type multi-scan
_exptl_absorpt_process_details '(SADABS-2014/5; Krause et al., 2015)'
_exptl_crystal_colour colorless
_exptl_crystal_density_diffrn 0.376
_exptl_crystal_description block
_exptl_crystal_F_000 1960
_exptl_crystal_size_max 0.14
_exptl_crystal_size_mid 0.14
_exptl_crystal_size_min 0.08
_refine_diff_density_max 0.980
_refine_diff_density_min -0.445
_refine_diff_density_rms 0.072
_refine_ls_extinction_method none
_refine_ls_goodness_of_fit_ref 1.541
_refine_ls_hydrogen_treatment constr
_refine_ls_matrix_type full
_refine_ls_number_parameters 813
_refine_ls_number_reflns 11362
_refine_ls_number_restraints 1932
_refine_ls_restrained_S_all 1.488
_refine_ls_R_factor_all 0.1860
_refine_ls_R_factor_gt 0.1327
_refine_ls_shift/su_max 0.004
_refine_ls_shift/su_mean 0.000
_refine_ls_structure_factor_coef Fsqd
_refine_ls_weighting_details 'w=1/[\s^2^(Fo^2^)+(0.2000P)^2^] where P=(Fo^2^+2Fc^2^)/3'
_refine_ls_weighting_scheme calc
_refine_ls_wR_factor_gt 0.3651
_refine_ls_wR_factor_ref 0.4351
_reflns_Friedel_coverage 0.000
_reflns_number_gt 6411
_reflns_number_total 11362
_reflns_threshold_expression 'I > 2\s(I)'
_cod_data_source_file ja9b06179_si_004.cif
_cod_data_source_block NU-1602(2)
_cod_original_cell_volume 17141(8)
_cod_original_sg_symbol_H-M 'P 2/m'
_cod_database_code 4128656
_shelx_shelxl_version_number 2018/3
_shelx_space_group_comment
;
The symmetry employed for this shelxl refinement is uniquely defined
by the following loop, which should always be used as a source of
symmetry information in preference to the above space-group names.
They are only intended as comments.
;

loop_
_space_group_symop_operation_xyz
'x, y, z'
'-x, y, -z'
'-x, -y, -z'
'x, -y, z'

loop_
_atom_site_label
_atom_site_type_symbol
_atom_site_fract_x
_atom_site_fract_y
_atom_site_fract_z
_atom_site_U_iso_or_equiv
_atom_site_adp_type
_atom_site_occupancy
_atom_site_site_symmetry_order
_atom_site_calc_flag
_atom_site_refinement_flags_posn
_atom_site_refinement_flags_adp
_atom_site_refinement_flags_occupancy
_atom_site_disorder_assembly
_atom_site_disorder_group
C1 C 0.3331(3) 0.0644(5) 0.6671(4) 0.080(3) Uani 1 1 d . U . . .
H1 H 0.333028 0.114426 0.667154 0.096 Uiso 1 1 calc R U . . .
C2 C 0.3081(4) 0.0349(5) 0.6923(4) 0.085(3) Uani 1 1 d . U . . .
C3 C 0.2864(4) 0.0705(6) 0.7131(4) 0.097(3) Uani 1 1 d . U . . .
H3 H 0.286534 0.117947 0.712622 0.116 Uiso 1 1 calc R U . . .
C4 C 0.2637(4) 0.0360(6) 0.7354(5) 0.115(4) Uani 1 1 d . U . . .
C5 C 0.2413(6) 0.0771(9) 0.7596(7) 0.143(5) Uani 1 1 d D U . . .
C6 C 0.2658(13) 0.1299(19) 0.7923(13) 0.164(9) Uani 0.5 1 d . U P A 4
H6 H 0.297134 0.140124 0.798808 0.197 Uiso 0.5 1 calc R U P A 4
C7 C 0.2463(16) 0.169(2) 0.8160(15) 0.193(11) Uani 0.5 1 d . U P A 4
H7 H 0.263523 0.200206 0.840528 0.231 Uiso 0.5 1 calc R U P A 4
C8 C 0.2024(10) 0.1543(13) 0.7991(10) 0.199(7) Uani 1 1 d D U . . .
C9 C 0.1715(14) 0.116(2) 0.7668(15) 0.172(10) Uani 0.5 1 d . U P A 4
H9 H 0.138675 0.115806 0.757604 0.206 Uiso 0.5 1 calc R U P A 4
C10 C 0.1928(13) 0.0709(19) 0.7451(13) 0.173(9) Uani 0.5 1 d . U P A 4
H10 H 0.173682 0.038708 0.721865 0.208 Uiso 0.5 1 calc R U P A 4
C10B C 0.2084(13) 0.130(2) 0.7340(14) 0.167(9) Uani 0.5 1 d . U P A 5
H10B H 0.200145 0.136619 0.701862 0.200 Uiso 0.5 1 calc R U P A 5
C9B C 0.1869(16) 0.173(2) 0.7539(16) 0.201(11) Uani 0.5 1 d . U P A 5
H9B H 0.165280 0.208005 0.737742 0.241 Uiso 0.5 1 calc R U P A 5
C7B C 0.2356(14) 0.110(2) 0.8304(14) 0.174(10) Uani 0.5 1 d . U P A 5
H7B H 0.245265 0.106699 0.863146 0.209 Uiso 0.5 1 calc R U P A 5
C6B C 0.2536(13) 0.0684(19) 0.8066(14) 0.172(10) Uani 0.5 1 d . U P A 5
H6B H 0.274952 0.033315 0.823951 0.206 Uiso 0.5 1 calc R U P A 5
C11 C 0.1771(10) 0.1919(15) 0.8186(10) 0.274(11) Uiso 1 1 d . U . . .
C12 C 0.1618(10) 0.2251(15) 0.8400(10) 0.272(11) Uiso 1 1 d . U . . .
C13 C 0.1359(8) 0.2710(11) 0.8649(9) 0.246(9) Uani 1 1 d D U . . .
C14 C 0.1574(16) 0.315(2) 0.8927(13) 0.218(11) Uani 0.5 1 d . U P B 4
H14 H 0.189637 0.322395 0.901110 0.262 Uiso 0.5 1 calc R U P B 4
C15 C 0.1364(14) 0.3583(19) 0.9142(12) 0.195(11) Uani 0.5 1 d . U P B 4
H15 H 0.153868 0.392934 0.935964 0.234 Uiso 0.5 1 calc R U P B 4
C16 C 0.0950(8) 0.3466(9) 0.9023(8) 0.199(7) Uani 1 1 d D U . . .
C17 C 0.0616(15) 0.295(2) 0.8685(13) 0.207(11) Uani 0.5 1 d . U P B 4
H17 H 0.029626 0.291170 0.861796 0.249 Uiso 0.5 1 calc R U P B 4
C18 C 0.0818(17) 0.252(2) 0.8466(14) 0.246(13) Uani 0.5 1 d . U P B 4
H18 H 0.065023 0.217067 0.824610 0.295 Uiso 0.5 1 calc R U P B 4
C18B C 0.1047(15) 0.311(2) 0.8398(18) 0.239(12) Uani 0.5 1 d . U P B 5
H18B H 0.094967 0.314196 0.807015 0.287 Uiso 0.5 1 calc R U P B 5
C17B C 0.0805(15) 0.356(2) 0.8621(17) 0.224(13) Uani 0.5 1 d . U P B 5
H17B H 0.056546 0.388354 0.844375 0.269 Uiso 0.5 1 calc R U P B 5
C15B C 0.1330(13) 0.3015(19) 0.9396(15) 0.205(11) Uani 0.5 1 d . U P B 5
H15B H 0.141027 0.300626 0.971990 0.246 Uiso 0.5 1 calc R U P B 5
C14B C 0.1564(13) 0.258(2) 0.9184(17) 0.242(13) Uani 0.5 1 d . U P B 5
H14B H 0.180789 0.226324 0.936053 0.290 Uiso 0.5 1 calc R U P B 5
C19 C 0.3089(4) 0.0350(5) 0.6168(4) 0.082(3) Uani 1 1 d . U . . .
C20 C 0.2865(4) 0.0724(6) 0.5732(5) 0.105(4) Uani 1 1 d . U . . .
H20 H 0.286158 0.119830 0.573853 0.125 Uiso 1 1 calc R U . . .
C21 C 0.2642(5) 0.0367(6) 0.5279(5) 0.115(4) Uani 1 1 d . U . . .
C22 C 0.2409(6) 0.0795(8) 0.4820(5) 0.143(5) Uani 1 1 d D U . . .
C23 C 0.1950(9) 0.0708(15) 0.4500(10) 0.168(10) Uani 0.5 1 d D U P C 4
H23 H 0.177124 0.037956 0.455578 0.201 Uiso 0.5 1 calc R U P C 4
C24 C 0.1700(12) 0.1130(14) 0.4038(13) 0.185(11) Uani 0.5 1 d D U P C 4
H24 H 0.137605 0.109270 0.379928 0.222 Uiso 0.5 1 calc R U P C 4
C25 C 0.2017(8) 0.1555(9) 0.4030(6) 0.201(7) Uani 1 1 d D U . . .
C26 C 0.2462(10) 0.1676(16) 0.4325(12) 0.189(11) Uani 0.5 1 d D U P C 4
H26 H 0.264300 0.200578 0.427436 0.227 Uiso 0.5 1 calc R U P C 4
C27 C 0.2644(13) 0.1265(13) 0.4726(13) 0.179(10) Uani 0.5 1 d D U P C 4
H27 H 0.296870 0.132701 0.495622 0.215 Uiso 0.5 1 calc R U P C 4
C27B C 0.2546(10) 0.0674(15) 0.4493(10) 0.161(9) Uani 0.5 1 d D U P C 5
H27B H 0.276754 0.033057 0.453899 0.193 Uiso 0.5 1 calc R U P C 5
C26B C 0.2331(10) 0.1107(14) 0.4054(12) 0.170(10) Uani 0.5 1 d D U P C 5
H26B H 0.241484 0.106224 0.381286 0.204 Uiso 0.5 1 calc R U P C 5
C24B C 0.1867(11) 0.1702(17) 0.4316(12) 0.191(11) Uani 0.5 1 d D U P C 5
H24B H 0.164173 0.204271 0.426171 0.229 Uiso 0.5 1 calc R U P C 5
C23B C 0.2092(9) 0.1269(13) 0.4748(13) 0.172(10) Uani 0.5 1 d D U P C 5
H23B H 0.200393 0.133713 0.498341 0.207 Uiso 0.5 1 calc R U P C 5
C28 C 0.1743(11) 0.1963(16) 0.3568(13) 0.288(11) Uiso 1 1 d . U . . .
C29 C 0.1642(10) 0.2283(15) 0.3217(12) 0.281(11) Uiso 1 1 d . U . . .
C30 C 0.1363(8) 0.2745(10) 0.2705(7) 0.233(8) Uani 1 1 d D U . . .
C35 C 0.1690(16) 0.3124(18) 0.2707(17) 0.260(13) Uani 0.5 1 d D U P D 4
H35 H 0.201809 0.313750 0.293837 0.312 Uiso 0.5 1 calc R U P D 4
C34 C 0.1423(11) 0.356(2) 0.2237(13) 0.224(12) Uani 0.5 1 d D U P D 4
H34 H 0.160285 0.388274 0.217690 0.269 Uiso 0.5 1 calc R U P D 4
C33 C 0.0965(7) 0.3503(9) 0.1925(7) 0.197(7) Uani 1 1 d D U . . .
C32 C 0.0661(13) 0.3073(15) 0.1977(14) 0.202(11) Uani 0.5 1 d D U P D 4
H32 H 0.033258 0.305289 0.174874 0.242 Uiso 0.5 1 calc R U P D 4
C31 C 0.0896(12) 0.2595(19) 0.2454(13) 0.231(12) Uani 0.5 1 d D U P D 4
H31 H 0.073298 0.227442 0.253670 0.278 Uiso 0.5 1 calc R U P D 4
C31B C 0.1070(11) 0.3179(16) 0.2702(15) 0.227(12) Uani 0.5 1 d D U P D 5
H31B H 0.099723 0.322841 0.294987 0.273 Uiso 0.5 1 calc R U P D 5
C32B C 0.0850(12) 0.3609(19) 0.2251(11) 0.191(11) Uani 0.5 1 d D U P D 5
H32B H 0.062965 0.395169 0.220958 0.229 Uiso 0.5 1 calc R U P D 5
C34B C 0.1285(11) 0.3040(17) 0.1946(15) 0.216(12) Uani 0.5 1 d D U P D 5
H34B H 0.135920 0.299615 0.169776 0.260 Uiso 0.5 1 calc R U P D 5
C35B C 0.1545(13) 0.254(2) 0.2434(15) 0.248(13) Uani 0.5 1 d D U P D 5
H35B H 0.177024 0.219859 0.250078 0.298 Uiso 0.5 1 calc R U P D 5
C36 C 0.3839(4) 0.0350(5) 0.6914(3) 0.082(3) Uani 1 1 d . U . . .
C37 C 0.4269(4) 0.0716(6) 0.7141(4) 0.098(3) Uani 1 1 d . U . . .
H37 H 0.426430 0.118989 0.714932 0.117 Uiso 1 1 calc R U . . .
C38 C 0.4713(4) 0.0360(6) 0.7357(4) 0.113(4) Uani 1 1 d . U . . .
C39 C 0.5184(5) 0.0780(9) 0.7593(6) 0.130(4) Uani 1 1 d D U . . .
C44 C 0.5509(12) 0.0683(18) 0.7441(12) 0.153(8) Uani 0.5 1 d . U P E 4
H44 H 0.546116 0.033233 0.722461 0.183 Uiso 0.5 1 calc R U P E 4
C43 C 0.5930(12) 0.1119(19) 0.7610(14) 0.159(9) Uani 0.5 1 d . U P E 4
H43 H 0.613441 0.113195 0.747797 0.190 Uiso 0.5 1 calc R U P E 4
C42 C 0.5985(6) 0.1512(11) 0.7991(9) 0.183(7) Uani 1 1 d D U . . .
C41 C 0.5724(14) 0.173(2) 0.8151(14) 0.179(10) Uani 0.5 1 d . U P E 4
H41 H 0.579168 0.209033 0.836764 0.214 Uiso 0.5 1 calc R U P E 4
C40 C 0.5268(12) 0.1287(18) 0.7914(13) 0.162(9) Uani 0.5 1 d . U P E 4
H40 H 0.502917 0.137125 0.799771 0.194 Uiso 0.5 1 calc R U P E 4
C44B C 0.5259(12) 0.1267(17) 0.7336(13) 0.158(9) Uani 0.5 1 d . U P E 5
H44B H 0.504590 0.130928 0.700496 0.189 Uiso 0.5 1 calc R U P E 5
C43B C 0.5685(14) 0.1739(19) 0.7584(14) 0.184(11) Uani 0.5 1 d . U P E 5
H43B H 0.572181 0.214466 0.745263 0.221 Uiso 0.5 1 calc R U P E 5
C41B C 0.5938(12) 0.1107(18) 0.8317(13) 0.167(10) Uani 0.5 1 d . U P E 5
H41B H 0.614850 0.111013 0.864954 0.200 Uiso 0.5 1 calc R U P E 5
C40B C 0.5498(13) 0.0657(19) 0.8059(14) 0.178(10) Uani 0.5 1 d . U P E 5
H40B H 0.544551 0.030064 0.822114 0.213 Uiso 0.5 1 calc R U P E 5
C45 C 0.645720 0.195408 0.825974 0.293(10) Uiso 1 1 d . U . . .
C46 C 0.679440 0.225315 0.840027 0.328(12) Uiso 1 1 d . U . . .
C47 C 0.7306(6) 0.2752(10) 0.8681(8) 0.221(8) Uani 1 1 d D U . . .
C52 C 0.7327(15) 0.3171(16) 0.8366(14) 0.237(13) Uani 0.5 1 d D U P F 4
H52 H 0.708614 0.319974 0.804266 0.284 Uiso 0.5 1 calc R U P F 4
C51 C 0.7780(13) 0.3593(19) 0.8584(11) 0.225(12) Uani 0.5 1 d D U P F 4
H51 H 0.783661 0.391276 0.840088 0.270 Uiso 0.5 1 calc R U P F 4
C50 C 0.8092(6) 0.3495(8) 0.9038(7) 0.185(7) Uani 1 1 d D U . . .
C49 C 0.8035(14) 0.3057(14) 0.9328(13) 0.206(11) Uani 0.5 1 d D U P F 4
H49 H 0.827990 0.303484 0.964991 0.248 Uiso 0.5 1 calc R U P F 4
C48 C 0.7582(13) 0.2575(19) 0.9164(12) 0.241(12) Uani 0.5 1 d D U P F 4
H48 H 0.751732 0.225774 0.934249 0.289 Uiso 0.5 1 calc R U P F 4
C48B C 0.7316(16) 0.3212(17) 0.8994(11) 0.244(13) Uani 0.5 1 d D U P F 5
H48B H 0.708221 0.327800 0.908690 0.293 Uiso 0.5 1 calc R U P F 5
C49B C 0.7772(11) 0.3596(18) 0.9163(12) 0.192(11) Uani 0.5 1 d D U P F 5
H49B H 0.783171 0.394687 0.938332 0.231 Uiso 0.5 1 calc R U P F 5
C51B C 0.8040(14) 0.3013(16) 0.8705(10) 0.206(11) Uani 0.5 1 d D U P F 5
H51B H 0.827551 0.296585 0.861349 0.247 Uiso 0.5 1 calc R U P F 5
C52B C 0.7591(14) 0.2551(19) 0.8483(12) 0.234(12) Uani 0.5 1 d D U P F 5
H52B H 0.752326 0.220258 0.825971 0.281 Uiso 0.5 1 calc R U P F 5
C54 C 0.0713(7) 0.3866(9) 0.9302(7) 0.138(5) Uiso 1 1 d . U . . .
C53 C 0.0687(7) 0.3930(9) 0.1394(6) 0.125(5) Uiso 1 1 d . U . . .
C55 C 0.8597(5) 0.3919(7) 0.9284(6) 0.101(4) Uiso 1 1 d . U . . .
O1X O 0.0949(10) 0.4127(18) 0.1327(12) 0.109(9) Uiso 0.3333 1 d . U P G 1
O2X O 0.0243(16) 0.396(2) 0.1227(14) 0.153(11) Uiso 0.3333 1 d . U P G 1
O3X O 0.9014(14) 0.3476(18) 0.934(2) 0.262(16) Uiso 0.3333 1 d D U P H 1
O4X O 0.8569(7) 0.4390(11) 0.9300(11) 0.079(7) Uiso 0.3333 1 d D U P H 1
O5X O 0.0906(9) 0.4284(14) 0.9512(11) 0.076(7) Uiso 0.3333 1 d . U P I 1
O6X O 0.0183(12) 0.3779(15) 0.9091(10) 0.123(8) Uiso 0.3333 1 d . U P I 1
O7X O 0.0320(9) 0.2919(13) 0.0643(9) 0.131(8) Uiso 0.3333 1 d . . P G 1
O8X O -0.0072(6) 0.500000 0.0641(6) 0.043(5) Uiso 0.3333 2 d DS U P G 1
O9X O 0.0711(6) 0.500000 0.0644(6) 0.043(5) Uiso 0.3333 2 d DS U P G 1
O10X O 0.0397(4) 0.4079(8) -0.0006(6) 0.041(4) Uiso 0.3333 1 d D U P G 1
Zr1X Zr 0.07933(16) 0.500000 0.00024(17) 0.0620(16) Uani 0.3333 2 d DS TU P G 1
Zr2X Zr 0.03205(10) 0.40953(15) 0.06428(13) 0.0752(12) Uani 0.3333 1 d D U P G 1
O1Y O 0.0998(10) 0.3925(17) 0.9862(13) 0.120(8) Uiso 0.3333 1 d . U P I 2
O2Y O 0.0464(10) 0.4220(15) 0.9081(9) 0.083(8) Uiso 0.3333 1 d . U P I 2
O3Y O 0.8611(7) 0.4263(13) 0.9065(8) 0.073(6) Uiso 0.3333 1 d D U P H 2
O4Y O 0.8877(10) 0.3704(15) 0.9779(11) 0.124(8) Uiso 0.3333 1 d D U P H 2
O5Y O 0.0841(11) 0.4390(12) 0.1449(8) 0.085(7) Uiso 0.3333 1 d D U P G 2
O6Y O 0.0215(17) 0.350(3) 0.1044(14) 0.248(18) Uiso 0.3333 1 d D U P G 2
O7Y O 0.0311(9) 0.7029(13) -0.0269(9) 0.125(8) Uiso 0.3333 1 d . U P G 2
O8Y O 0.0713(8) 0.500000 0.0069(6) 0.043(5) Uiso 0.3333 2 d DS U P G 2
O9Y O -0.0066(6) 0.500000 -0.0702(8) 0.043(5) Uiso 0.3333 2 d DS . P G 2
O10Y O 0.0390(5) 0.4096(10) 0.0394(5) 0.041(4) Uiso 0.3333 1 d D U P G 2
Zr1Y Zr 0.07898(17) 0.500000 0.0789(2) 0.0658(18) Uani 0.3333 2 d DS TU P G 2
Zr2Y Zr 0.03194(11) 0.59000(15) -0.03202(11) 0.0746(11) Uani 0.3333 1 d D U P G 2
O1Z O 0.8633(7) 0.4235(12) 0.9587(9) 0.077(6) Uiso 0.3333 1 d . U P H 3
O2Z O 0.8889(9) 0.3865(13) 0.8992(9) 0.098(7) Uiso 0.3333 1 d . U P H 3
O3Z O 0.0531(10) 0.4316(13) 0.1429(8) 0.077(6) Uiso 0.3333 1 d D U P G 3
O4Z O 0.0823(14) 0.3595(19) 0.1087(13) 0.184(12) Uiso 0.3333 1 d D U P G 3
O5Z O 0.0697(15) 0.4341(14) 0.9244(14) 0.088(8) Uiso 0.3333 1 d . U P I 3
O6Z O 0.0719(18) 0.353(2) 0.9696(16) 0.240(16) Uiso 0.3333 1 d . U P I 3
O7Z O 0.0541(12) 0.7109(17) 0.0288(12) 0.172(11) Uiso 0.3333 1 d . U P G 3
O8Z O 0.0621(8) 0.500000 -0.0072(6) 0.043(5) Uiso 0.3333 2 d DS U P G 3
O9Z O 0.0663(9) 0.500000 0.0726(11) 0.043(5) Uiso 0.3333 2 d DS U P G 3
O10Z O 0.0000(6) 0.4064(8) 0.0399(5) 0.041(4) Uiso 0.3333 1 d D U P G 3
Zr1Z Zr 0.00030(17) 0.500000 0.07923(18) 0.0660(17) Uani 0.3333 2 d DS TU P G 3
Zr2Z Zr 0.06413(13) 0.59053(15) 0.03176(12) 0.0782(11) Uani 0.3333 1 d D U P G 3

loop_
_atom_site_aniso_label
_atom_site_aniso_U_11
_atom_site_aniso_U_22
_atom_site_aniso_U_33
_atom_site_aniso_U_23
_atom_site_aniso_U_13
_atom_site_aniso_U_12
C1 0.076(7) 0.079(6) 0.088(7) -0.014(6) 0.043(6) -0.002(6)
C2 0.084(6) 0.090(7) 0.096(7) 0.000(6) 0.056(6) -0.001(5)
C3 0.092(7) 0.103(8) 0.104(8) 0.005(7) 0.055(7) 0.000(7)
C4 0.121(8) 0.126(9) 0.131(9) -0.010(7) 0.087(7) -0.005(6)
C5 0.149(10) 0.161(10) 0.157(10) -0.014(9) 0.105(9) 0.002(9)
C6 0.170(15) 0.165(16) 0.182(15) -0.026(13) 0.105(12) -0.002(13)
C7 0.194(16) 0.192(17) 0.204(16) -0.046(14) 0.107(13) 0.003(14)
C8 0.201(12) 0.213(13) 0.214(12) -0.031(11) 0.126(11) 0.041(11)
C9 0.163(15) 0.195(17) 0.199(16) -0.025(14) 0.121(12) 0.019(13)
C10 0.162(14) 0.186(16) 0.198(15) -0.022(13) 0.108(12) 0.005(13)
C10B 0.169(15) 0.179(16) 0.191(15) 0.014(13) 0.118(12) 0.010(13)
C9B 0.209(16) 0.210(17) 0.204(16) -0.001(14) 0.119(13) 0.030(14)
C7B 0.193(16) 0.187(17) 0.172(15) -0.009(13) 0.112(12) 0.036(13)
C6B 0.181(15) 0.182(16) 0.175(15) 0.002(14) 0.105(12) 0.033(13)
C13 0.247(13) 0.274(14) 0.254(14) 0.004(12) 0.151(11) 0.036(12)
C14 0.222(15) 0.251(17) 0.234(16) -0.025(13) 0.153(12) 0.004(13)
C15 0.179(15) 0.210(17) 0.231(17) -0.046(14) 0.127(13) 0.037(14)
C16 0.201(12) 0.184(12) 0.218(12) -0.054(11) 0.108(11) 0.034(10)
C17 0.205(16) 0.215(17) 0.217(17) -0.035(14) 0.116(13) -0.002(14)
C18 0.236(17) 0.251(18) 0.258(17) -0.025(14) 0.128(13) 0.008(14)
C18B 0.241(16) 0.251(17) 0.242(16) 0.009(14) 0.132(12) 0.024(14)
C17B 0.236(17) 0.220(18) 0.208(17) -0.021(15) 0.103(13) 0.031(14)
C15B 0.211(16) 0.221(17) 0.209(16) -0.019(14) 0.123(13) 0.038(14)
C14B 0.245(17) 0.250(18) 0.244(17) -0.007(15) 0.131(13) 0.045(14)
C19 0.082(6) 0.072(6) 0.088(7) -0.004(6) 0.041(6) -0.002(5)
C20 0.105(8) 0.087(7) 0.121(9) -0.013(7) 0.055(7) -0.001(7)
C21 0.130(8) 0.107(8) 0.102(7) 0.001(7) 0.052(7) -0.004(6)
C22 0.156(10) 0.150(10) 0.120(9) -0.003(9) 0.068(8) 0.010(9)
C23 0.168(14) 0.164(15) 0.159(15) 0.006(13) 0.072(12) -0.007(13)
C24 0.190(16) 0.176(16) 0.165(15) 0.011(13) 0.070(12) 0.007(13)
C25 0.212(12) 0.191(12) 0.181(12) 0.014(11) 0.083(10) 0.018(11)
C26 0.187(15) 0.182(16) 0.177(16) 0.027(13) 0.073(12) -0.036(14)
C27 0.185(15) 0.172(16) 0.161(15) 0.011(13) 0.070(12) -0.028(13)
C27B 0.172(15) 0.161(15) 0.147(14) 0.003(13) 0.078(12) 0.025(13)
C26B 0.193(15) 0.180(16) 0.147(15) 0.003(13) 0.091(12) 0.016(13)
C24B 0.207(16) 0.190(16) 0.186(16) -0.008(14) 0.106(12) 0.046(14)
C23B 0.186(15) 0.164(16) 0.164(15) -0.012(13) 0.083(12) 0.040(13)
C30 0.247(14) 0.257(14) 0.203(12) 0.028(11) 0.116(11) 0.031(11)
C35 0.263(18) 0.246(18) 0.241(17) 0.027(15) 0.101(13) -0.017(15)
C34 0.221(17) 0.212(17) 0.212(17) 0.032(14) 0.086(13) -0.008(15)
C33 0.191(12) 0.172(11) 0.231(12) 0.030(11) 0.107(10) 0.003(10)
C32 0.214(16) 0.200(17) 0.197(16) 0.020(14) 0.106(13) 0.004(14)
C31 0.245(17) 0.228(18) 0.217(17) 0.021(14) 0.112(13) -0.002(15)
C31B 0.243(17) 0.217(18) 0.196(16) 0.006(14) 0.089(13) 0.030(14)
C32B 0.221(16) 0.201(17) 0.161(16) 0.020(14) 0.102(12) 0.015(14)
C34B 0.221(17) 0.214(18) 0.214(17) 0.009(14) 0.108(13) 0.001(14)
C35B 0.254(17) 0.237(18) 0.239(18) 0.001(15) 0.111(13) 0.031(15)
C36 0.069(6) 0.075(6) 0.096(6) -0.005(5) 0.037(6) -0.008(5)
C37 0.085(8) 0.094(7) 0.116(8) -0.012(7) 0.051(7) -0.002(7)
C38 0.079(7) 0.111(8) 0.136(8) -0.015(7) 0.042(6) -0.014(6)
C39 0.113(9) 0.149(10) 0.138(9) -0.009(9) 0.071(8) -0.008(8)
C44 0.136(14) 0.166(15) 0.169(15) -0.029(13) 0.086(12) -0.009(12)
C43 0.132(14) 0.182(16) 0.188(15) -0.025(13) 0.099(12) -0.011(12)
C42 0.146(10) 0.180(12) 0.211(12) -0.007(11) 0.079(9) -0.024(10)
C41 0.169(15) 0.179(16) 0.188(16) -0.026(14) 0.089(12) -0.003(13)
C40 0.137(14) 0.164(15) 0.184(15) -0.035(13) 0.079(12) 0.015(13)
C44B 0.143(14) 0.145(15) 0.169(15) 0.019(13) 0.064(12) -0.027(13)
C43B 0.174(16) 0.161(16) 0.186(15) 0.025(14) 0.065(12) -0.025(13)
C41B 0.153(15) 0.166(16) 0.162(15) 0.016(13) 0.063(12) -0.025(13)
C40B 0.158(15) 0.179(16) 0.177(15) 0.017(14) 0.067(12) -0.018(13)
C47 0.164(11) 0.253(14) 0.246(14) -0.006(12) 0.102(10) -0.013(11)
C52 0.207(17) 0.217(18) 0.246(17) 0.026(14) 0.082(13) -0.022(14)
C51 0.199(17) 0.198(17) 0.219(16) 0.013(15) 0.059(13) -0.030(14)
C50 0.204(12) 0.148(11) 0.192(12) -0.014(10) 0.089(10) -0.040(10)
C49 0.188(16) 0.204(17) 0.215(16) -0.004(14) 0.091(13) -0.026(14)
C48 0.222(17) 0.231(18) 0.245(17) 0.014(15) 0.096(13) -0.033(14)
C48B 0.210(17) 0.236(18) 0.260(18) -0.027(14) 0.097(13) 0.004(14)
C49B 0.170(15) 0.204(17) 0.227(16) -0.015(14) 0.117(12) -0.031(14)
C51B 0.188(16) 0.200(17) 0.221(16) -0.018(14) 0.095(13) -0.015(14)
C52B 0.215(17) 0.221(17) 0.248(17) -0.041(14) 0.102(13) -0.011(14)
Zr1X 0.038(2) 0.077(3) 0.082(3) 0.000 0.038(2) 0.000
Zr2X 0.0448(18) 0.096(3) 0.096(3) 0.026(2) 0.0431(18) 0.0116(16)
Zr1Y 0.050(3) 0.078(3) 0.053(3) 0.000 0.013(2) 0.000
Zr2Y 0.0489(18) 0.093(2) 0.0550(18) 0.0118(17) 0.0048(16) -0.0115(17)
Zr1Z 0.082(3) 0.072(3) 0.059(3) 0.000 0.047(2) 0.000
Zr2Z 0.093(3) 0.092(3) 0.0628(19) -0.0165(18) 0.049(2) -0.0296(19)

loop_
_atom_type_symbol
_atom_type_description
_atom_type_scat_dispersion_real
_atom_type_scat_dispersion_imag
_atom_type_scat_source
C C 0.0181 0.0091 'International Tables Vol C Tables 4.2.6.8 and 6.1.1.4'
O O 0.0492 0.0322 'International Tables Vol C Tables 4.2.6.8 and 6.1.1.4'
Zr Zr -0.1862 2.2449 'International Tables Vol C Tables 4.2.6.8 and 6.1.1.4'
H H 0.0000 0.0000 'International Tables Vol C Tables 4.2.6.8 and 6.1.1.4'

loop_
_geom_angle_atom_site_label_1
_geom_angle_atom_site_label_2
_geom_angle_atom_site_label_3
_geom_angle
_geom_angle_site_symmetry_1
_geom_angle_site_symmetry_3
C2 C1 C19 107.1(9) . .
C2 C1 C36 107.0(8) . .
C19 C1 C36 104.6(8) . .
C3 C2 C2 120.9(7) . 4
C3 C2 C1 126.4(10) . .
C2 C2 C1 112.7(6) 4 .
C2 C3 C4 120.4(12) . .
C3 C4 C4 118.7(7) . 4
C3 C4 C5 119.0(12) . .
C4 C4 C5 122.3(8) 4 .
C10 C5 C6 116(2) . .
C6B C5 C10B 117(3) . .
C6B C5 C4 123(2) . .
C10 C5 C4 121(2) . .
C6 C5 C4 123(2) . .
C10B C5 C4 120(2) . .
C5 C6 C7 125(3) . .
C8 C7 C6 110(4) . .
C7 C8 C9 137(3) . .
C9B C8 C7B 136(3) . .
C7 C8 C11 116(3) . .
C9 C8 C11 106(3) . .
C9B C8 C11 110(3) . .
C7B C8 C11 114(3) . .
C8 C9 C10 113(3) . .
C5 C10 C9 119(3) . .
C5 C10B C9B 124(3) . .
C8 C9B C10B 109(4) . .
C8 C7B C6B 111(3) . .
C5 C6B C7B 123(3) . .
C12 C11 C8 171(3) . .
C11 C12 C13 175(3) . .
C18B C13 C14B 128(4) . .
C14 C13 C18 125(3) . .
C14 C13 C12 121(3) . .
C18B C13 C12 118(3) . .
C14B C13 C12 114(2) . .
C18 C13 C12 114(3) . .
C13 C14 C15 124(4) . .
C16 C15 C14 115(4) . .
C15 C16 C17 130(3) . .
C17B C16 C15B 135(4) . .
C17B C16 C54 120(3) . .
C15 C16 C54 118(3) . .
C17 C16 C54 112(2) . .
C15B C16 C54 105(2) . .
C18 C17 C16 115(4) . .
C17 C18 C13 110(4) . .
C13 C18B C17B 120(4) . .
C16 C17B C18B 114(5) . .
C16 C15B C14B 112(3) . .
C15B C14B C13 112(3) . .
C19 C19 C20 121.3(6) 4 .
C19 C19 C1 112.5(6) 4 .
C20 C19 C1 126.2(10) . .
C19 C20 C21 119.5(11) . .
C20 C21 C21 119.2(7) . 4
C20 C21 C22 117.3(11) . .
C21 C21 C22 123.5(7) 4 .
C27 C22 C23 117(3) . .
C23B C22 C27B 121(3) . .
C23B C22 C21 122(2) . .
C27 C22 C21 123(2) . .
C23 C22 C21 120(2) . .
C27B C22 C21 117.3(19) . .
C22 C23 C24 122(3) . .
C25 C24 C23 109(3) . .
C24B C25 C26B 132(3) . .
C26 C25 C24 133(3) . .
C24B C25 C28 110(3) . .
C26 C25 C28 121(3) . .
C26B C25 C28 118(2) . .
C24 C25 C28 106(2) . .
C25 C26 C27 112(3) . .
C22 C27 C26 127(3) . .
C22 C27B C26B 117(3) . .
C25 C26B C27B 115(3) . .
C25 C24B C23B 111(3) . .
C22 C23B C24B 124(3) . .
C29 C28 C25 163(3) . .
C28 C29 C30 166(3) . .
C31B C30 C35B 140(4) . .
C35 C30 C31 143(4) . .
C31B C30 C29 114(3) . .
C35 C30 C29 106(3) . .
C35B C30 C29 106(3) . .
C31 C30 C29 111(3) . .
C30 C35 C34 105(4) . .
C33 C34 C35 124(4) . .
C32B C33 C34B 126(3) . .
C34 C33 C32 124(3) . .
C32B C33 C53 121(3) . .
C34 C33 C53 124(3) . .
C34B C33 C53 113(3) . .
C32 C33 C53 112(2) . .
C33 C32 C31 117(3) . .
C30 C31 C32 107(3) . .
C30 C31B C32B 112(4) . .
C33 C32B C31B 120(4) . .
C33 C34B C35B 117(3) . .
C30 C35B C34B 105(3) . .
C36 C36 C37 121.1(6) 4 .
C36 C36 C1 112.4(5) 4 .
C37 C36 C1 126.4(9) . .
C36 C37 C38 119.2(11) . .
C37 C38 C38 119.6(7) . 4
C37 C38 C39 118.0(11) . .
C38 C38 C39 122.3(8) 4 .
C40B C39 C44B 123(2) . .
C44 C39 C40 118(2) . .
C40B C39 C38 117(2) . .
C44 C39 C38 118.6(19) . .
C44B C39 C38 120.0(18) . .
C40 C39 C38 122.7(19) . .
C39 C44 C43 121(3) . .
C42 C43 C44 111(3) . .
C43B C42 C41B 133(3) . .
C41 C42 C43 138(3) . .
C41 C42 C45 103(3) . .
C43B C42 C45 114(2) . .
C41B C42 C45 110(2) . .
C43 C42 C45 118(2) . .
C42 C41 C40 105(3) . .
C39 C40 C41 125(3) . .
C39 C44B C43B 120(3) . .
C42 C43B C44B 110(3) . .
C42 C41B C40B 110(3) . .
C39 C40B C41B 119(3) . .
C46 C45 C42 171.4(10) . .
C45 C46 C47 172.3(7) . .
C52 C47 C48 139(3) . .
C48B C47 C52B 139(3) . .
C52 C47 C46 110(3) . .
C48B C47 C46 116(3) . .
C48 C47 C46 110(2) . .
C52B C47 C46 105(2) . .
C47 C52 C51 113(3) . .
C50 C51 C52 117(4) . .
C51 C50 C49 125(3) . .
C49B C50 C51B 123(3) . .
C49B C50 C55 121(2) . .
C51 C50 C55 119(3) . .
C49 C50 C55 116(2) . .
C51B C50 C55 116(2) . .
C50 C49 C48 125(3) . .
C47 C48 C49 101(3) . .
C47 C48B C49B 106(4) . .
C50 C49B C48B 126(4) . .
C50 C51B C52B 120(3) . .
C47 C52B C51B 107(3) . .
O5Z C54 O6Z 128(3) . .
O5X C54 O6X 124(2) . .
O2Y C54 O1Y 124(2) . .
O5Z C54 C16 111(2) . .
O2Y C54 C16 111(2) . .
O5X C54 C16 116(2) . .
O6Z C54 C16 117(2) . .
O6X C54 C16 115.1(18) . .
O1Y C54 C16 119.9(19) . .
O5X C54 Zr2Y 78.3(16) . 4_566
O6X C54 Zr2Y 56.0(12) . 4_566
C16 C54 Zr2Y 163.0(13) . 4_566
O1X C53 O2X 139(3) . .
O3Z C53 O4Z 145(3) . .
O5Y C53 O6Y 144(3) . .
O3Z C53 C33 109(2) . .
O5Y C53 C33 107.7(19) . .
O1X C53 C33 108(2) . .
O2X C53 C33 112(2) . .
O4Z C53 C33 106(2) . .
O6Y C53 C33 106.5(16) . .
O1X C53 Zr2X 76(2) . .
O2X C53 Zr2X 68.3(17) . .
C33 C53 Zr2X 159.1(13) . .
O3Y C55 O4Y 139(2) . .
O4X C55 O3X 131(2) . .
O1Z C55 O2Z 134.7(17) . .
O4X C55 C50 115.9(18) . .
O3Y C55 C50 112.8(18) . .
O1Z C55 C50 111.0(17) . .
O4Y C55 C50 107.8(17) . .
O3X C55 C50 111.0(17) . .
O2Z C55 C50 113.7(14) . .
O4X C55 Zr2Z 85.3(16) . 3_666
O3X C55 Zr2Z 49.9(16) . 3_666
C50 C55 Zr2Z 158.4(11) . 3_666
C53 O1X Zr2X 75.7(19) . .
C53 O2X O6X 149(4) . 2_556
C53 O2X Zr2X 76.8(18) . .
O6X O2X Zr2X 83(2) 2_556 .
C55 O3X Zr2X 114.5(19) . 2_656
C55 O4X Zr1X 118(2) . 3_666
C54 O5X Zr1X 133.4(19) . 1_556
O2X O6X C54 148(3) 2_556 .
O2X O6X Zr2X 62.9(18) 2_556 2_556
C54 O6X Zr2X 131.3(18) . 2_556
Zr2X O8X Zr2X 110.1(9) 4_565 .
Zr2X O8X Zr1X 109.6(5) 4_565 2
Zr2X O8X Zr1X 109.6(5) . 2
Zr2X O9X Zr2X 110.3(6) . 4_565
Zr2X O9X Zr1X 109.4(5) . .
Zr2X O9X Zr1X 109.4(5) 4_565 .
Zr2X O10X Zr2X 109.0(5) 2 .
Zr2X O10X Zr1X 109.2(6) 2 .
Zr2X O10X Zr1X 107.8(7) . .
O9X Zr1X O8X 108.7(5) . 3_565
O9X Zr1X O10X 71.2(5) . 4_565
O8X Zr1X O10X 70.2(6) 3_565 4_565
O9X Zr1X O10X 71.2(5) . .
O8X Zr1X O10X 70.2(6) 3_565 .
O10X Zr1X O10X 110.8(7) 4_565 .
O9X Zr1X O5X 141.3(8) . 1_554
O8X Zr1X O5X 78.7(8) 3_565 1_554
O10X Zr1X O5X 142.3(10) 4_565 1_554
O10X Zr1X O5X 76.4(8) . 1_554
O9X Zr1X O5X 141.3(8) . 4_564
O8X Zr1X O5X 78.7(8) 3_565 4_564
O10X Zr1X O5X 76.4(8) 4_565 4_564
O10X Zr1X O5X 142.3(10) . 4_564
O5X Zr1X O5X 77.1(16) 1_554 4_564
O9X Zr1X O4X 65.1(8) . 3_666
O8X Zr1X O4X 149.2(5) 3_565 3_666
O10X Zr1X O4X 79.6(6) 4_565 3_666
O10X Zr1X O4X 128.6(9) . 3_666
O5X Zr1X O4X 126.0(9) 1_554 3_666
O5X Zr1X O4X 88.9(11) 4_564 3_666
O9X Zr1X O4X 65.1(8) . 2_656
O8X Zr1X O4X 149.2(5) 3_565 2_656
O10X Zr1X O4X 128.6(9) 4_565 2_656
O10X Zr1X O4X 79.6(6) . 2_656
O5X Zr1X O4X 88.9(11) 1_554 2_656
O5X Zr1X O4X 126.0(9) 4_564 2_656
O4X Zr1X O4X 58.4(11) 3_666 2_656
O9X Zr1X Zr2X 35.1(2) . 4_565
O8X Zr1X Zr2X 89.6(5) 3_565 4_565
O10X Zr1X Zr2X 36.1(4) 4_565 4_565
O10X Zr1X Zr2X 90.9(4) . 4_565
O5X Zr1X Zr2X 165.0(6) 1_554 4_565
O5X Zr1X Zr2X 110.0(7) 4_564 4_565
O4X Zr1X Zr2X 68.2(6) 3_666 4_565
O4X Zr1X Zr2X 96.7(8) 2_656 4_565
O9X Zr1X Zr2X 35.1(2) . .
O8X Zr1X Zr2X 89.6(5) 3_565 .
O10X Zr1X Zr2X 90.9(4) 4_565 .
O10X Zr1X Zr2X 36.1(4) . .
O5X Zr1X Zr2X 110.0(7) 1_554 .
O5X Zr1X Zr2X 165.0(6) 4_564 .
O4X Zr1X Zr2X 96.7(8) 3_666 .
O4X Zr1X Zr2X 68.2(6) 2_656 .
Zr2X Zr1X Zr2X 60.07(12) 4_565 .
O9X Zr1X Zr2X 89.8(4) . 3_565
O8X Zr1X Zr2X 35.0(3) 3_565 3_565
O10X Zr1X Zr2X 35.2(4) 4_565 3_565
O10X Zr1X Zr2X 90.2(4) . 3_565
O5X Zr1X Zr2X 111.3(8) 1_554 3_565
O5X Zr1X Zr2X 75.1(6) 4_564 3_565
O4X Zr1X Zr2X 114.7(5) 3_666 3_565
O4X Zr1X Zr2X 154.7(8) 2_656 3_565
Zr2X Zr1X Zr2X 60.05(12) 4_565 3_565
Zr2X Zr1X Zr2X 89.99(12) . 3_565
O9X Zr1X Zr2X 89.8(4) . 2
O8X Zr1X Zr2X 35.0(3) 3_565 2
O10X Zr1X Zr2X 90.2(4) 4_565 2
O10X Zr1X Zr2X 35.2(4) . 2
O5X Zr1X Zr2X 75.1(6) 1_554 2
O5X Zr1X Zr2X 111.3(8) 4_564 2
O4X Zr1X Zr2X 154.7(8) 3_666 2
O4X Zr1X Zr2X 114.7(5) 2_656 2
Zr2X Zr1X Zr2X 89.99(12) 4_565 2
Zr2X Zr1X Zr2X 60.05(12) . 2
Zr2X Zr1X Zr2X 59.80(12) 3_565 2
O2X Zr2X C53 35.0(12) . .
O2X Zr2X O1X 62.2(14) . .
C53 Zr2X O1X 28.3(8) . .
O2X Zr2X O9X 115.8(15) . .
C53 Zr2X O9X 97.5(7) . .
O1X Zr2X O9X 74.0(9) . .
O2X Zr2X O8X 77.0(11) . .
C53 Zr2X O8X 97.1(7) . .
O1X Zr2X O8X 103.1(11) . .
O9X Zr2X O8X 69.8(5) . .
O2X Zr2X O10X 108.1(14) . 2
C53 Zr2X O10X 142.5(7) . 2
O1X Zr2X O10X 170.0(11) . 2
O9X Zr2X O10X 110.4(5) . 2
O8X Zr2X O10X 71.0(6) . 2
O2X Zr2X O10X 171.8(13) . .
C53 Zr2X O10X 144.1(7) . .
O1X Zr2X O10X 119.0(11) . .
O9X Zr2X O10X 71.6(6) . .
O8X Zr2X O10X 109.9(8) . .
O10X Zr2X O10X 71.0(5) 2 .
O2X Zr2X O6X 34.5(13) . 2_556
C53 Zr2X O6X 67.9(9) . 2_556
O1X Zr2X O6X 96.1(11) . 2_556
O9X Zr2X O6X 138.0(9) . 2_556
O8X Zr2X O6X 73.2(9) . 2_556
O10X Zr2X O6X 74.6(9) 2 2_556
O10X Zr2X O6X 141.7(9) . 2_556
O2X Zr2X O7X 82.6(13) . .
C53 Zr2X O7X 81.1(8) . .
O1X Zr2X O7X 91.7(11) . .
O9X Zr2X O7X 145.2(7) . .
O8X Zr2X O7X 145.0(7) . .
O10X Zr2X O7X 89.2(7) 2 .
O10X Zr2X O7X 89.2(7) . .
O6X Zr2X O7X 73.8(10) 2_556 .
O2X Zr2X O3X 115.0(16) . 2_656
C53 Zr2X O3X 84.9(14) . 2_656
O1X Zr2X O3X 67.8(16) . 2_656
O9X Zr2X O3X 85.4(9) . 2_656
O8X Zr2X O3X 155.2(10) . 2_656
O10X Zr2X O3X 120.8(14) 2 2_656
O10X Zr2X O3X 60.7(13) . 2_656
O6X Zr2X O3X 129.3(12) 2_556 2_656
O7X Zr2X O3X 59.8(10) . 2_656
O2X Zr2X Zr1X 151.2(14) . .
C53 Zr2X Zr1X 125.2(5) . .
O1X Zr2X Zr1X 97.2(8) . .
O9X Zr2X Zr1X 35.5(4) . .
O8X Zr2X Zr1X 89.7(5) . .
O10X Zr2X Zr1X 90.9(4) 2 .
O10X Zr2X Zr1X 36.1(4) . .
O6X Zr2X Zr1X 160.3(8) 2_556 .
O7X Zr2X Zr1X 120.1(6) . .
O3X Zr2X Zr1X 69.5(9) 2_656 .
O2X Zr2X Zr2X 97.4(12) . 4_565
C53 Zr2X Zr2X 98.9(5) . 4_565
O1X Zr2X Zr2X 88.3(9) . 4_565
O9X Zr2X Zr2X 34.9(3) . 4_565
O8X Zr2X Zr2X 35.0(4) . 4_565
O10X Zr2X Zr2X 90.8(4) 2 4_565
O10X Zr2X Zr2X 90.8(4) . 4_565
O6X Zr2X Zr2X 106.2(8) 2_556 4_565
O7X Zr2X Zr2X 180.0(7) . 4_565
O3X Zr2X Zr2X 120.2(8) 2_656 4_565
Zr1X Zr2X Zr2X 59.97(6) . 4_565
O4Y O1Y C54 151(3) 2_657 .
C54 O1Y Zr2Y 75.0(15) . 4_566
C54 O2Y Zr2Y 75.4(17) . 4_566
C55 O3Y Zr1Y 128.5(17) . 3_666
O1Y O4Y C55 137(3) 2_657 .
C55 O4Y Zr2Y 123.7(16) . 3_666
C53 O5Y Zr1Y 119(2) . .
C53 O6Y Zr2Y 113(2) . 3_565
Zr2Y O8Y Zr2Y 109.4(9) 4_565 .
Zr2Y O8Y Zr1Y 109.6(6) 4_565 .
Zr2Y O8Y Zr1Y 109.6(6) . .
Zr2Y O10Y Zr1Y 109.9(8) 3_565 .
Zr2Y O10Y Zr1Y 109.3(8) 4_565 .
O9Y Zr1Y O10Y 69.5(6) 3_565 .
O9Y Zr1Y O8Y 107.7(6) 3_565 .
O10Y Zr1Y O8Y 70.3(6) . .
O10Y Zr1Y O8Y 70.3(6) 4_565 .
O9Y Zr1Y O5Y 73.5(9) 3_565 .
O10Y Zr1Y O5Y 82.2(7) . .
O10Y Zr1Y O5Y 133.8(10) 4_565 .
O8Y Zr1Y O5Y 149.4(7) . .
O3Y Zr1Y O5Y 117.8(8) 3_666 .
O3Y Zr1Y O5Y 79.1(11) 2_656 .
O5Y Zr1Y O5Y 61.2(13) 4_565 .
O9Y Zr1Y Zr2Y 88.6(5) 3_565 .
O10Y Zr1Y Zr2Y 89.6(5) . .
O10Y Zr1Y Zr2Y 35.3(4) 4_565 .
O8Y Zr1Y Zr2Y 35.0(3) . .
O3Y Zr1Y Zr2Y 77.4(5) 3_666 .
O3Y Zr1Y Zr2Y 115.0(7) 2_656 .
O5Y Zr1Y Zr2Y 116.4(6) 4_565 .
O5Y Zr1Y Zr2Y 161.9(8) . .
Zr2Y Zr1Y Zr2Y 89.27(14) 3_565 .
Zr2Y Zr1Y Zr2Y 59.41(13) 2 .
Zr2Y Zr1Y Zr2Y 59.66(13) 4_565 .
O1Y Zr2Y O9Y 123.0(12) 4_564 .
O10Y Zr2Y O9Y 70.6(6) 3_565 .
O1Y Zr2Y O8Y 74.7(10) 4_564 .
O10Y Zr2Y O8Y 110.0(8) 3_565 .
O9Y Zr2Y O8Y 70.1(5) . .
C54 Zr2Y O10Y 142.2(7) 4_564 4_565
C54 Zr2Y O2Y 27.3(6) 4_564 4_564
O1Y Zr2Y O7Y 81.7(11) 4_564 .
O10Y Zr2Y O7Y 87.4(8) 3_565 .
O9Y Zr2Y O7Y 146.7(8) . .
O8Y Zr2Y O7Y 142.8(8) . .
C54 Zr2Y O7Y 82.0(8) 4_564 .
O10Y Zr2Y O7Y 85.3(8) 4_565 .
O2Y Zr2Y O7Y 100.8(10) 4_564 .
C54 Zr2Y O6Y 71.9(14) 4_564 3_565
C54 Zr2Y O4Y 68.3(9) 4_564 3_666
C54 Zr2Y Zr2Y 167.8(5) 4_564 2
C54 Zr2Y Zr2Y 102.2(5) 4_564 4_565
C55 O1Z Zr2Z 72.2(12) . 3_666
O4Z O2Z C55 151(3) 2_656 .
C55 O2Z Zr2Z 71.3(11) . 3_666
C53 O3Z Zr1Z 124(2) . .
O2Z O4Z C53 118(3) 2_656 .
C53 O4Z Zr2Z 121(2) . 4_565
C54 O5Z Zr1Z 118(3) . 3_566
C54 O6Z Zr2Z 124(3) . 4_566
Zr2Z O9Z Zr2Z 109.0(11) 4_565 .
Zr2Z O9Z Zr1Z 107.8(8) 4_565 .
Zr2Z O9Z Zr1Z 107.8(8) . .
Zr2Z O10Z Zr1Z 107.5(7) 4_565 .
Zr2Z O10Z Zr1Z 108.0(7) 3_565 .
O8Z Zr1Z O9Z 108.2(6) 3_565 .
O8Z Zr1Z O10Z 69.9(6) 3_565 .
O9Z Zr1Z O10Z 71.6(6) . .
O10Z Zr1Z O10Z 111.6(8) 4_565 .
O8Z Zr1Z O3Z 144.5(7) 3_565 .
O9Z Zr1Z O3Z 76.9(10) . .
O10Z Zr1Z O3Z 140.6(9) 4_565 .
O10Z Zr1Z O3Z 79.3(7) . .
O3Z Zr1Z O3Z 70.8(13) 4_565 .
O8Z Zr1Z Zr2Z 88.0(7) 3_565 .
O9Z Zr1Z Zr2Z 35.9(4) . .
O10Z Zr1Z Zr2Z 35.8(4) 4_565 .
O10Z Zr1Z Zr2Z 91.0(4) . .
O3Z Zr1Z Zr2Z 76.4(6) 4_565 .
O3Z Zr1Z Zr2Z 110.2(7) . .
O5Z Zr1Z Zr2Z 155.9(9) 2_556 .
O5Z Zr1Z Zr2Z 113.5(6) 3_566 .
O2Z Zr2Z O8Z 127.8(9) 3_666 .
C55 Zr2Z O8Z 100.3(8) 3_666 .
C55 Zr2Z O10Z 141.0(6) 3_666 4_565
C55 Zr2Z O10Z 144.7(6) 3_666 3_565
O2Z Zr2Z O9Z 75.1(11) 3_666 .
C55 Zr2Z O9Z 94.9(8) 3_666 .
O8Z Zr2Z O9Z 69.7(5) . .
O10Z Zr2Z O9Z 73.0(6) 4_565 .
O10Z Zr2Z O9Z 112.5(9) 3_565 .
C55 Zr2Z O1Z 29.7(6) 3_666 3_666
O2Z Zr2Z O7Z 80.4(11) 3_666 .
C55 Zr2Z O7Z 87.3(9) 3_666 .
O8Z Zr2Z O7Z 146.3(9) . .
O10Z Zr2Z O7Z 82.2(9) 4_565 .
O10Z Zr2Z O7Z 83.9(9) 3_565 .
O9Z Zr2Z O7Z 142.8(9) . .
O1Z Zr2Z O7Z 104.0(10) 3_666 .
C55 Zr2Z O6Z 82.3(13) 3_666 4_564
C55 Zr2Z O4Z 72.6(10) 3_666 4_565
C55 Zr2Z Zr2Z 170.5(4) 3_666 2
O2Z Zr2Z Zr1Z 85.2(8) 3_666 .
C55 Zr2Z Zr1Z 123.1(5) 3_666 .
O8Z Zr2Z Zr1Z 88.3(7) . .
O10Z Zr2Z Zr1Z 36.7(4) 4_565 .
O10Z Zr2Z Zr1Z 91.4(4) 3_565 .
O9Z Zr2Z Zr1Z 36.3(5) . .
O1Z Zr2Z Zr1Z 131.5(7) 3_666 .
O7Z Zr2Z Zr1Z 114.9(7) . .
O6Z Zr2Z Zr1Z 154.4(12) 4_564 .
O4Z Zr2Z Zr1Z 70.9(8) 4_565 .
Zr2Z Zr2Z Zr1Z 60.35(11) 2 .

loop_
_geom_bond_atom_site_label_1
_geom_bond_atom_site_label_2
_geom_bond_distance
_geom_bond_site_symmetry_2
C1 C2 1.494(13) .
C1 C19 1.504(13) .
C1 C36 1.511(13) .
C2 C3 1.357(13) .
C2 C2 1.37(2) 4
C3 C4 1.407(13) .
C4 C4 1.41(2) 4
C4 C5 1.509(16) .
C5 C6B 1.36(4) .
C5 C10 1.38(3) .
C5 C6 1.40(4) .
C5 C10B 1.40(4) .
C6 C7 1.41(4) .
C7 C8 1.25(4) .
C8 C9 1.26(4) .
C8 C9B 1.32(4) .
C8 C7B 1.35(4) .
C8 C11 1.43(3) .
C9 C10 1.47(4) .
C10B C9B 1.41(4) .
C7B C6B 1.41(4) .
C11 C12 1.20(3) .
C12 C13 1.66(3) .
C13 C14 1.18(4) .
C13 C18B 1.20(5) .
C13 C14B 1.51(4) .
C13 C18 1.56(5) .
C14 C15 1.44(4) .
C15 C16 1.19(4) .
C16 C17B 1.14(4) .
C16 C17 1.47(4) .
C16 C15B 1.49(4) .
C16 C54 1.62(2) .
C17 C18 1.44(4) .
C18B C17B 1.56(5) .
C15B C14B 1.49(4) .
C19 C19 1.372(19) 4
C19 C20 1.410(13) .
C20 C21 1.433(14) .
C21 C21 1.44(2) 4
C21 C22 1.520(16) .
C22 C23B 1.30(2) .
C22 C27 1.31(2) .
C22 C23 1.31(2) .
C22 C27B 1.33(2) .
C23 C24 1.52(4) .
C24 C25 1.31(2) .
C25 C24B 1.25(2) .
C25 C26 1.27(2) .
C25 C26B 1.30(2) .
C25 C28 1.51(3) .
C26 C27 1.37(4) .
C27B C26B 1.48(4) .
C24B C23B 1.46(4) .
C28 C29 1.18(4) .
C29 C30 1.68(3) .
C30 C31B 1.25(2) .
C30 C35 1.27(3) .
C30 C35B 1.31(3) .
C30 C31 1.32(2) .
C35 C34 1.56(5) .
C34 C33 1.29(2) .
C33 C32B 1.27(2) .
C33 C34B 1.34(2) .
C33 C32 1.35(2) .
C33 C53 1.69(2) .
C32 C31 1.62(5) .
C31B C32B 1.50(5) .
C34B C35B 1.66(5) .
C36 C36 1.373(18) 4
C36 C37 1.384(13) .
C37 C38 1.408(14) .
C38 C38 1.41(2) 4
C38 C39 1.535(16) .
C39 C40B 1.33(4) .
C39 C44 1.35(3) .
C39 C44B 1.35(3) .
C39 C40 1.35(3) .
C44 C43 1.44(4) .
C43 C42 1.37(3) .
C42 C41 1.24(3) .
C42 C43B 1.25(4) .
C42 C41B 1.37(3) .
C42 C45 1.568(15) .
C41 C40 1.53(4) .
C44B C43B 1.50(4) .
C41B C40B 1.50(4) .
C45 C46 1.1009(2) .
C46 C47 1.719(18) .
C47 C52 1.32(2) .
C47 C48B 1.33(2) .
C47 C48 1.38(3) .
C47 C52B 1.39(2) .
C52 C51 1.50(5) .
C51 C50 1.30(2) .
C50 C49B 1.28(2) .
C50 C49 1.34(2) .
C50 C51B 1.37(2) .
C50 C55 1.621(19) .
C49 C48 1.58(5) .
C48B C49B 1.47(5) .
C51B C52B 1.53(5) .
C54 O5Z 0.94(3) .
C54 O2Y 1.02(2) .
C54 O5X 1.04(2) .
C54 O6Z 1.40(4) .
C54 O6X 1.48(4) .
C54 O1Y 1.55(4) .
C54 Zr2Y 2.162(18) 4_566
C53 O3Z 0.94(2) .
C53 O5Y 1.00(3) .
C53 O1X 1.03(3) .
C53 O2X 1.24(4) .
C53 O4Z 1.41(3) .
C53 O6Y 1.59(5) .
C53 Zr2X 2.100(16) .
C55 O4X 0.93(2) .
C55 O3Y 0.99(2) .
C55 O1Z 1.10(2) .
C55 O4Y 1.43(3) .
C55 O3X 1.51(3) .
C55 O2Z 1.60(3) .
C55 Zr2Z 2.125(13) 3_666
O1X Zr2X 2.10(3) .
O2X O6X 1.28(4) 2_556
O2X Zr2X 2.00(3) .
O3X Zr2X 2.41(3) 2_656
O4X Zr1X 2.45(2) 3_666
O5X Zr1X 2.25(2) 1_556
O6X Zr2X 2.23(3) 2_556
O7X Zr2X 2.30(3) .
O8X Zr2X 2.163(12) 4_565
O8X Zr2X 2.163(12) .
O8X Zr1X 2.187(15) 2
O9X Zr2X 2.160(9) .
O9X Zr2X 2.160(9) 4_565
O9X Zr1X 2.180(16) .
O10X Zr2X 2.171(14) 2
O10X Zr2X 2.190(15) .
O10X Zr1X 2.192(14) .
Zr1X Zr2X 3.541(5) 4_565
Zr1X Zr2X 3.541(5) .
Zr1X Zr2X 3.555(5) 3_565
Zr1X Zr2X 3.555(5) 2
Zr2X Zr2X 3.545(6) 4_565
O1Y O4Y 1.10(3) 2_657
O1Y Zr2Y 1.96(3) 4_566
O2Y Zr2Y 2.18(2) 4_566
O3Y Zr1Y 2.24(2) 3_666
O4Y Zr2Y 2.39(3) 3_666
O5Y Zr1Y 2.35(2) .
O6Y Zr2Y 2.38(3) 3_565
O7Y Zr2Y 2.22(2) .
O8Y Zr2Y 2.160(12) 4_565
O8Y Zr2Y 2.160(12) .
O8Y Zr1Y 2.178(16) .
O9Y Zr2Y 2.146(11) .
O9Y Zr2Y 2.146(11) 4_565
O9Y Zr1Y 2.169(15) 2
O10Y Zr2Y 2.141(15) 3_565
O10Y Zr2Y 2.168(15) 4_565
O10Y Zr1Y 2.178(16) .
Zr1Y Zr2Y 3.535(5) 3_565
Zr1Y Zr2Y 3.535(5) 2
Zr1Y Zr2Y 3.545(6) 4_565
Zr1Y Zr2Y 3.545(6) .
Zr2Y Zr2Y 3.508(7) 2
Zr2Y Zr2Y 3.526(6) 4_565
O1Z Zr2Z 2.18(2) 3_666
O2Z O4Z 1.18(4) 2_656
O2Z Zr2Z 2.00(2) 3_666
O3Z Zr1Z 2.31(2) .
O4Z Zr2Z 2.42(4) 4_565
O5Z Zr1Z 2.52(3) 3_566
O6Z Zr2Z 2.38(3) 4_566
O7Z Zr2Z 2.37(3) .
O8Z Zr2Z 2.146(13) .
O8Z Zr2Z 2.146(13) 4_565
O8Z Zr1Z 2.161(15) 2
O9Z Zr2Z 2.178(15) 4_565
O9Z Zr2Z 2.178(15) .
O9Z Zr1Z 2.202(17) .
O10Z Zr2Z 2.171(15) 4_565
O10Z Zr2Z 2.177(15) 3_565
O10Z Zr1Z 2.216(14) .
Zr1Z Zr2Z 3.539(5) .
Zr1Z Zr2Z 3.539(5) 4_565
Zr1Z Zr2Z 3.554(5) 3_565
Zr1Z Zr2Z 3.554(5) 2
Zr2Z Zr2Z 3.532(7) 2

loop_
_geom_torsion_atom_site_label_1
_geom_torsion_atom_site_label_2
_geom_torsion_atom_site_label_3
_geom_torsion_atom_site_label_4
_geom_torsion
_geom_torsion_site_symmetry_1
_geom_torsion_site_symmetry_4
C19 C1 C2 C3 -123.5(11) . .
C36 C1 C2 C3 124.8(11) . .
C19 C1 C2 C2 55.7(8) . 4
C36 C1 C2 C2 -56.0(8) . 4
C2 C2 C3 C4 0.4(12) 4 .
C1 C2 C3 C4 179.6(10) . .
C2 C3 C4 C4 -0.4(12) . 4
C2 C3 C4 C5 178.1(12) . .
C3 C4 C5 C6B -124(2) . .
C4 C4 C5 C6B 54(3) 4 .
C3 C4 C5 C10 121(2) . .
C4 C4 C5 C10 -60(3) 4 .
C3 C4 C5 C6 -49(3) . .
C4 C4 C5 C6 129(2) 4 .
C3 C4 C5 C10B 52(3) . .
C4 C4 C5 C10B -130(2) 4 .
C10 C5 C6 C7 10(5) . .
C4 C5 C6 C7 -179(3) . .
C5 C6 C7 C8 -8(6) . .
C6 C7 C8 C9 -1(8) . .
C6 C7 C8 C11 -178(3) . .
C7 C8 C9 C10 6(8) . .
C11 C8 C9 C10 -177(3) . .
C6 C5 C10 C9 -4(5) . .
C4 C5 C10 C9 -175(3) . .
C8 C9 C10 C5 -3(5) . .
C6B C5 C10B C9B -1(5) . .
C4 C5 C10B C9B -178(3) . .
C7B C8 C9B C10B 6(8) . .
C11 C8 C9B C10B -174(3) . .
C5 C10B C9B C8 -1(6) . .
C9B C8 C7B C6B -8(7) . .
C11 C8 C7B C6B 172(3) . .
C10B C5 C6B C7B -1(5) . .
C4 C5 C6B C7B 175(3) . .
C8 C7B C6B C5 5(5) . .
C18 C13 C14 C15 0.1(6) . .
C12 C13 C14 C15 178(2) . .
C13 C14 C15 C16 0.3(8) . .
C14 C15 C16 C17 -0.7(17) . .
C14 C15 C16 C54 172.3(17) . .
C15 C16 C17 C18 1(2) . .
C54 C16 C17 C18 -172.8(18) . .
C16 C17 C18 C13 -0.1(16) . .
C14 C13 C18 C17 -0.2(13) . .
C12 C13 C18 C17 -178(2) . .
C14B C13 C18B C17B 0.2(11) . .
C12 C13 C18B C17B -178(2) . .
C15B C16 C17B C18B 2.0(17) . .
C54 C16 C17B C18B -176.3(17) . .
C13 C18B C17B C16 -1.1(14) . .
C17B C16 C15B C14B -1.7(14) . .
C54 C16 C15B C14B 176.8(15) . .
C16 C15B C14B C13 0.4(4) . .
C18B C13 C14B C15B 0.1(6) . .
C12 C13 C14B C15B 178.5(19) . .
C2 C1 C19 C19 -55.6(8) . 4
C36 C1 C19 C19 57.8(8) . 4
C2 C1 C19 C20 122.1(12) . .
C36 C1 C19 C20 -124.5(11) . .
C19 C19 C20 C21 -1.5(14) 4 .
C1 C19 C20 C21 -179.0(10) . .
C19 C20 C21 C21 1.5(13) . 4
C19 C20 C21 C22 -179.6(11) . .
C20 C21 C22 C23B -52.3(18) . .
C21 C21 C22 C23B 126.6(12) 4 .
C20 C21 C22 C27 55.9(19) . .
C21 C21 C22 C27 -125.2(13) 4 .
C20 C21 C22 C23 -123.2(14) . .
C21 C21 C22 C23 55.7(15) 4 .
C20 C21 C22 C27B 126.7(14) . .
C21 C21 C22 C27B -54.4(15) 4 .
C27 C22 C23 C24 0.3(6) . .
C21 C22 C23 C24 179.4(14) . .
C22 C23 C24 C25 0.5(5) . .
C23 C24 C25 C26 -1.5(15) . .
C23 C24 C25 C28 -179.0(17) . .
C24 C25 C26 C27 1.5(19) . .
C28 C25 C26 C27 179(2) . .
C23 C22 C27 C26 -0.4(14) . .
C21 C22 C27 C26 -179.5(16) . .
C25 C26 C27 C22 -0.3(18) . .
C23B C22 C27B C26B 1.1(13) . .
C21 C22 C27B C26B -177.9(15) . .
C24B C25 C26B C27B 2(2) . .
C28 C25 C26B C27B -174(2) . .
C22 C27B C26B C25 -1.8(16) . .
C26B C25 C24B C23B -1.1(16) . .
C28 C25 C24B C23B 174.6(18) . .
C27B C22 C23B C24B -0.4(6) . .
C21 C22 C23B C24B 178.6(15) . .
C25 C24B C23B C22 0.2(6) . .
C24B C25 C28 C29 143(10) . .
C26 C25 C28 C29 33(11) . .
C26B C25 C28 C29 -41(11) . .
C24 C25 C28 C29 -149(10) . .
C25 C28 C29 C30 -178(6) . .
C28 C29 C30 C31B 39(13) . .
C28 C29 C30 C35 150(12) . .
C28 C29 C30 C35B -144(12) . .
C28 C29 C30 C31 -30(12) . .
C31 C30 C35 C34 0.6(12) . .
C29 C30 C35 C34 -178.7(17) . .
C30 C35 C34 C33 -1.6(13) . .
C35 C34 C33 C32 2.3(16) . .
C35 C34 C33 C53 -174.7(18) . .
C34 C33 C32 C31 -1.6(11) . .
C53 C33 C32 C31 175.7(16) . .
C35 C30 C31 C32 -0.1(8) . .
C29 C30 C31 C32 179.2(18) . .
C33 C32 C31 C30 0.5(5) . .
C35B C30 C31B C32B 0.4(8) . .
C29 C30 C31B C32B 176.6(19) . .
C34B C33 C32B C31B -1.8(14) . .
C53 C33 C32B C31B 174.5(16) . .
C30 C31B C32B C33 0.7(6) . .
C32B C33 C34B C35B 1.6(17) . .
C53 C33 C34B C35B -174.9(16) . .
C31B C30 C35B C34B -0.5(12) . .
C29 C30 C35B C34B -176.9(18) . .
C33 C34B C35B C30 -0.5(13) . .
C2 C1 C36 C36 55.7(8) . 4
C19 C1 C36 C36 -57.7(8) . 4
C2 C1 C36 C37 -120.9(11) . .
C19 C1 C36 C37 125.7(10) . .
C36 C36 C37 C38 2.5(12) 4 .
C1 C36 C37 C38 178.9(10) . .
C36 C37 C38 C38 -2.5(12) . 4
C36 C37 C38 C39 178.3(11) . .
C37 C38 C39 C40B 123(2) . .
C38 C38 C39 C40B -56(2) 4 .
C37 C38 C39 C44 -123(2) . .
C38 C38 C39 C44 58(2) 4 .
C37 C38 C39 C44B -54(2) . .
C38 C38 C39 C44B 127(2) 4 .
C37 C38 C39 C40 50(3) . .
C38 C38 C39 C40 -129(2) 4 .
C40 C39 C44 C43 -1(5) . .
C38 C39 C44 C43 173(3) . .
C39 C44 C43 C42 12(5) . .
C44 C43 C42 C41 -24(6) . .
C44 C43 C42 C45 173(2) . .
C43 C42 C41 C40 18(6) . .
C45 C42 C41 C40 -177(2) . .
C44 C39 C40 C41 -5(5) . .
C38 C39 C40 C41 -178(3) . .
C42 C41 C40 C39 -1(5) . .
C40B C39 C44B C43B -6(5) . .
C38 C39 C44B C43B 172(3) . .
C41B C42 C43B C44B -29(6) . .
C45 C42 C43B C44B 176(2) . .
C39 C44B C43B C42 15(5) . .
C43B C42 C41B C40B 27(6) . .
C45 C42 C41B C40B -177(2) . .
C44B C39 C40B C41B 4(5) . .
C38 C39 C40B C41B -174(2) . .
C42 C41B C40B C39 -11(5) . .
C48 C47 C52 C51 -0.5(11) . .
C46 C47 C52 C51 -176.8(14) . .
C47 C52 C51 C50 1.1(12) . .
C52 C51 C50 C49 -1.4(14) . .
C52 C51 C50 C55 177.6(16) . .
C51 C50 C49 C48 1.1(12) . .
C55 C50 C49 C48 -177.9(15) . .
C52 C47 C48 C49 0.1(6) . .
C46 C47 C48 C49 176.4(14) . .
C50 C49 C48 C47 -0.4(5) . .
C52B C47 C48B C49B -0.2(7) . .
C46 C47 C48B C49B -176.9(15) . .
C51B C50 C49B C48B 2.4(13) . .
C55 C50 C49B C48B -175.3(16) . .
C47 C48B C49B C50 -1.0(6) . .
C49B C50 C51B C52B -2.5(16) . .
C55 C50 C51B C52B 175.3(16) . .
C48B C47 C52B C51B 0.0(11) . .
C46 C47 C52B C51B 176.9(15) . .
C50 C51B C52B C47 1.3(13) . .
O2X C53 O1X Zr2X -30(5) . .
C33 C53 O1X Zr2X 158.7(16) . .
O1X C53 O2X O6X 80(9) . 2_556
C33 C53 O2X O6X -109(6) . 2_556
Zr2X C53 O2X O6X 49(6) . 2_556
O1X C53 O2X Zr2X 31(6) . .
C33 C53 O2X Zr2X -157.5(15) . .
O4X C55 O3X Zr2X -11(6) . 2_656
C50 C55 O3X Zr2X 154(2) . 2_656
O3X C55 O4X Zr1X -50(6) . 3_666
C50 C55 O4X Zr1X 145.8(14) . 3_666
O6X C54 O5X Zr1X 28(6) . 1_556
C16 C54 O5X Zr1X -177(2) . 1_556
O5X C54 O6X O2X 72(6) . 2_556
C16 C54 O6X O2X -83(5) . 2_556
O5X C54 O6X Zr2X -33(4) . 2_556
C16 C54 O6X Zr2X 172.0(17) . 2_556
O2Y C54 O1Y O4Y 129(6) . 2_657
C16 C54 O1Y O4Y -79(6) . 2_657
Zr2Y C54 O1Y O4Y 81(6) 4_566 2_657
O2Y C54 O1Y Zr2Y 48(3) . 4_566
C16 C54 O1Y Zr2Y -160.5(15) . 4_566
O1Y C54 O2Y Zr2Y -42(3) . 4_566
C16 C54 O2Y Zr2Y 164.4(17) . 4_566
O4Y C55 O3Y Zr1Y 6(6) . 3_666
C50 C55 O3Y Zr1Y 179.2(17) . 3_666
O3Y C55 O4Y O1Y 62(6) . 2_657
C50 C55 O4Y O1Y -112(4) . 2_657
O3Y C55 O4Y Zr2Y -10(5) . 3_666
C50 C55 O4Y Zr2Y 176.4(15) . 3_666
O6Y C53 O5Y Zr1Y -43(7) . .
C33 C53 O5Y Zr1Y 157.4(16) . .
O5Y C53 O6Y Zr2Y 10(7) . 3_565
C33 C53 O6Y Zr2Y 169.4(19) . 3_565
O2Z C55 O1Z Zr2Z -31(2) . 3_666
C50 C55 O1Z Zr2Z 159.5(14) . 3_666
O1Z C55 O2Z O4Z 101(6) . 2_656
C50 C55 O2Z O4Z -90(5) . 2_656
Zr2Z C55 O2Z O4Z 67(5) 3_666 2_656
O1Z C55 O2Z Zr2Z 34(3) . 3_666
C50 C55 O2Z Zr2Z -156.3(12) . 3_666
O4Z C53 O3Z Zr1Z 18(7) . .
C33 C53 O3Z Zr1Z -170.8(17) . .
O3Z C53 O4Z O2Z 66(7) . 2_656
C33 C53 O4Z O2Z -106(3) . 2_656
O3Z C53 O4Z Zr2Z 1(7) . 4_565
C33 C53 O4Z Zr2Z -169.6(19) . 4_565
O6Z C54 O5Z Zr1Z -57(6) . 3_566
C16 C54 O5Z Zr1Z 146.9(16) . 3_566
O5Z C54 O6Z Zr2Z 4(7) . 4_566
C16 C54 O6Z Zr2Z 159(2) . 4_566
